data_7703105
loop_
_publ_author_name
'Deka, Hemanta'
'Kumar, Ankit'
'Patra, Soumyadip'
'Awasthi, Mahendra Kumar'
'Singh, Sanjay Kumar'

_publ_section_title
;
 Synthesis, structure and catalytic activity of manganese(ii) complexes
 derived from bis(imidazole)methane-based ligands.
;
_journal_issue 3
_journal_name_full 'Dalton transactions (Cambridge, England : 2003)'
_journal_page_first 757
_journal_page_last 763
_journal_paper_doi 10.1039/c9dt03886h
_journal_volume 49
_journal_year 2020
_chemical_formula_sum 'C23 H30 Mn N4 O4'
_chemical_formula_weight 481.45
_space_group_IT_number 2
_space_group_name_Hall '-P 1'
_space_group_name_H-M_alt 'P -1'
_symmetry_cell_setting triclinic
_symmetry_space_group_name_H-M 'P -1'
_atom_sites_solution_hydrogens geom
_atom_sites_solution_primary direct
_atom_sites_solution_secondary difmap
_audit_creation_method SHELXL-97
_audit_update_record
;
2019-07-10 deposited with the CCDC.	2019-12-09 downloaded from the CCDC.
;
_cell_angle_alpha 79.765(13)
_cell_angle_beta 77.487(13)
_cell_angle_gamma 68.120(14)
_cell_formula_units_Z 2
_cell_length_a 8.8681(13)
_cell_length_b 9.0206(14)
_cell_length_c 16.558(2)
_cell_measurement_reflns_used 1791
_cell_measurement_temperature 293(2)
_cell_measurement_theta_max 24.0500
_cell_measurement_theta_min 3.7940
_cell_volume 1193.1(3)
_computing_structure_refinement 'SHELXL-97 (Sheldrick, 1997)'
_computing_structure_solution 'SHELXS-97 (Sheldrick, 1990)'
_diffrn_ambient_temperature 293(2)
_diffrn_measured_fraction_theta_full 0.998
_diffrn_measured_fraction_theta_max 0.998
_diffrn_measurement_device_type 'OXFORD DIFFRACTION SUPER NOVA'
_diffrn_radiation_monochromator graphite
_diffrn_radiation_source 'fine-focus sealed tube'
_diffrn_radiation_type MoK\a
_diffrn_radiation_wavelength 0.71073
_diffrn_reflns_av_R_equivalents 0.0639
_diffrn_reflns_av_sigmaI/netI 0.1004
_diffrn_reflns_limit_h_max 10
_diffrn_reflns_limit_h_min -10
_diffrn_reflns_limit_k_max 10
_diffrn_reflns_limit_k_min -10
_diffrn_reflns_limit_l_max 17
_diffrn_reflns_limit_l_min -19
_diffrn_reflns_number 8313
_diffrn_reflns_theta_full 25.25
_diffrn_reflns_theta_max 25.25
_diffrn_reflns_theta_min 2.81
_exptl_absorpt_coefficient_mu 0.589
_exptl_crystal_colour white
_exptl_crystal_density_diffrn 1.340
_exptl_crystal_density_method 'not measured'
_exptl_crystal_description block
_exptl_crystal_F_000 506
_exptl_crystal_size_max 0.15
_exptl_crystal_size_mid 0.11
_exptl_crystal_size_min 0.10
_refine_diff_density_max 0.846
_refine_diff_density_min -0.670
_refine_diff_density_rms 0.110
_refine_ls_extinction_method none
_refine_ls_goodness_of_fit_ref 1.077
_refine_ls_hydrogen_treatment mixed
_refine_ls_matrix_type full
_refine_ls_number_parameters 295
_refine_ls_number_reflns 4310
_refine_ls_number_restraints 0
_refine_ls_restrained_S_all 1.077
_refine_ls_R_factor_all 0.1147
_refine_ls_R_factor_gt 0.0768
_refine_ls_shift/su_max 0.001
_refine_ls_shift/su_mean 0.000
_refine_ls_structure_factor_coef Fsqd
_refine_ls_weighting_details 'calc w=1/[\s^2^(Fo^2^)+(0.1113P)^2^+0.0498P] where P=(Fo^2^+2Fc^2^)/3'
_refine_ls_weighting_scheme calc
_refine_ls_wR_factor_gt 0.1991
_refine_ls_wR_factor_ref 0.2405
_reflns_number_gt 2735
_reflns_number_total 4310
_reflns_threshold_expression >2sigma(I)
_cod_data_source_file c9dt03886h2.cif
_cod_data_source_block '[Mn]-1'
_cod_depositor_comments 'Adding full bibliography for 7703105--7703106.cif.'
_cod_database_code 7703105

loop_
_symmetry_equiv_pos_as_xyz
'x, y, z'
'-x, -y, -z'

loop_
_atom_site_label
_atom_site_type_symbol
_atom_site_fract_x
_atom_site_fract_y
_atom_site_fract_z
_atom_site_U_iso_or_equiv
_atom_site_adp_type
_atom_site_occupancy
_atom_site_symmetry_multiplicity
_atom_site_calc_flag
_atom_site_refinement_flags
Mn1 Mn 0.93345(9) 0.76079(8) 0.76245(5) 0.0446(3) Uani 1 1 d .
O2 O 1.1940(4) 0.7691(5) 0.7023(2) 0.0586(10) Uani 1 1 d .
O3 O 0.8206(5) 0.9736(4) 0.8155(3) 0.0621(11) Uani 1 1 d .
N1 N 0.7557(4) 0.6695(4) 0.7391(2) 0.0422(10) Uani 1 1 d .
O4 O 0.7624(5) 0.8283(5) 0.9306(3) 0.0759(13) Uani 1 1 d .
N3 N 1.0466(5) 0.5233(4) 0.8234(2) 0.0414(10) Uani 1 1 d .
O1 O 0.9866(4) 0.8624(5) 0.6346(2) 0.0615(11) Uani 1 1 d .
N2 N 0.5238(5) 0.6536(5) 0.7222(3) 0.0487(11) Uani 1 1 d .
H2N H 0.4232 0.6816 0.7151 0.058 Uiso 1 1 calc R
C10 C 0.6320(6) 0.5001(6) 0.7286(3) 0.0469(12) Uani 1 1 d .
C3 C 0.7502(6) 0.9611(6) 0.8902(4) 0.0494(13) Uani 1 1 d .
N4 N 1.1627(5) 0.3301(5) 0.9142(3) 0.0479(11) Uani 1 1 d .
H4N H 1.2167 0.2797 0.9540 0.058 Uiso 1 1 calc R
C6 C 1.0953(6) 0.2640(6) 0.8687(3) 0.0412(11) Uani 1 1 d .
C23 C 1.0222(7) 0.2933(7) 0.5982(4) 0.0596(15) Uani 1 1 d .
H23 H 0.9392 0.2493 0.6118 0.072 Uiso 1 1 calc R
C9 C 0.7757(6) 0.5098(5) 0.7387(3) 0.0401(11) Uani 1 1 d .
C18 C 1.0517(6) 0.3636(5) 0.6582(3) 0.0410(12) Uani 1 1 d .
C11 C 0.5991(6) 0.7538(6) 0.7287(3) 0.0491(13) Uani 1 1 d .
C8 C 0.9408(5) 0.3755(5) 0.7442(3) 0.0393(11) Uani 1 1 d .
H8 H 0.9173 0.2752 0.7582 0.047 Uiso 1 1 calc R
C19 C 1.1774(6) 0.4246(6) 0.6366(3) 0.0520(14) Uani 1 1 d .
H19 H 1.2011 0.4716 0.6756 0.062 Uiso 1 1 calc R
C4 C 0.6478(8) 1.1125(7) 0.9291(4) 0.079(2) Uani 1 1 d .
H4B H 0.6321 1.0895 0.9886 0.119 Uiso 1 1 calc R
H4C H 0.5426 1.1557 0.9109 0.119 Uiso 1 1 calc R
H4A H 0.7029 1.1894 0.9129 0.119 Uiso 1 1 calc R
C7 C 1.0244(5) 0.3844(5) 0.8124(3) 0.0373(11) Uani 1 1 d .
C14 C 1.1090(7) 0.0922(6) 0.8852(4) 0.0609(15) Uani 1 1 d .
H14A H 1.0413 0.0757 0.9372 0.091 Uiso 1 1 calc R
H14C H 1.2216 0.0258 0.8878 0.091 Uiso 1 1 calc R
H14B H 1.0729 0.0642 0.8413 0.091 Uiso 1 1 calc R
C17 C 0.5864(8) 0.3606(7) 0.7193(4) 0.0697(18) Uani 1 1 d .
H17A H 0.4808 0.3694 0.7525 0.105 Uiso 1 1 calc R
H17C H 0.6678 0.2622 0.7375 0.105 Uiso 1 1 calc R
H17B H 0.5814 0.3609 0.6619 0.105 Uiso 1 1 calc R
C5 C 1.1306(6) 0.4850(6) 0.8861(3) 0.0430(12) Uani 1 1 d .
C2 C 1.2471(8) 0.8535(9) 0.5563(4) 0.084(2) Uani 1 1 d .
H2A H 1.3360 0.7542 0.5460 0.126 Uiso 1 1 calc R
H2B H 1.2908 0.9336 0.5610 0.126 Uiso 1 1 calc R
H2C H 1.1858 0.8883 0.5110 0.126 Uiso 1 1 calc R
C21 C 1.2362(8) 0.3490(7) 0.4983(4) 0.0691(18) Uani 1 1 d .
H21 H 1.2973 0.3455 0.4449 0.083 Uiso 1 1 calc R
C20 C 1.2692(8) 0.4169(7) 0.5573(4) 0.0668(17) Uani 1 1 d .
H20 H 1.3542 0.4583 0.5439 0.080 Uiso 1 1 calc R
C1 C 1.1361(6) 0.8288(6) 0.6354(4) 0.0527(14) Uani 1 1 d .
C15 C 0.5175(8) 0.9305(7) 0.7240(4) 0.0711(18) Uani 1 1 d .
H15A H 0.3992 0.9559 0.7387 0.085 Uiso 1 1 calc R
H15B H 0.5523 0.9710 0.7645 0.085 Uiso 1 1 calc R
C12 C 1.1814(7) 0.6008(7) 0.9189(4) 0.0631(16) Uani 1 1 d .
H12A H 1.2167 0.6683 0.8720 0.076 Uiso 1 1 calc R
H12B H 1.0852 0.6699 0.9521 0.076 Uiso 1 1 calc R
C22 C 1.1122(9) 0.2866(7) 0.5190(4) 0.0741(19) Uani 1 1 d .
H22 H 1.0888 0.2398 0.4798 0.089 Uiso 1 1 calc R
C16 C 0.5546(12) 1.0130(9) 0.6407(5) 0.113(3) Uani 1 1 d .
H16B H 0.6686 1.0030 0.6295 0.170 Uiso 1 1 calc R
H16C H 0.4870 1.1246 0.6391 0.170 Uiso 1 1 calc R
H16A H 0.5324 0.9650 0.5994 0.170 Uiso 1 1 calc R
C13 C 1.3109(11) 0.5311(9) 0.9686(7) 0.159(5) Uani 1 1 d .
H13B H 1.2894 0.4467 1.0082 0.238 Uiso 1 1 calc R
H13C H 1.3150 0.6124 0.9976 0.238 Uiso 1 1 calc R
H13A H 1.4145 0.4879 0.9332 0.238 Uiso 1 1 calc R

loop_
_atom_site_aniso_label
_atom_site_aniso_U_11
_atom_site_aniso_U_22
_atom_site_aniso_U_33
_atom_site_aniso_U_23
_atom_site_aniso_U_13
_atom_site_aniso_U_12
Mn1 0.0466(5) 0.0391(5) 0.0496(6) -0.0060(4) -0.0135(4) -0.0129(4)
O2 0.051(2) 0.066(3) 0.060(3) 0.0043(19) -0.0180(19) -0.0223(19)
O3 0.071(3) 0.053(2) 0.059(3) -0.0153(19) -0.002(2) -0.019(2)
N1 0.037(2) 0.038(2) 0.049(3) -0.0036(18) -0.0131(19) -0.0083(18)
O4 0.102(3) 0.056(3) 0.063(3) 0.002(2) -0.031(2) -0.013(2)
N3 0.046(2) 0.041(2) 0.040(2) -0.0078(18) -0.0178(19) -0.0101(19)
O1 0.053(2) 0.081(3) 0.052(2) 0.000(2) -0.0134(18) -0.026(2)
N2 0.040(2) 0.054(3) 0.052(3) -0.004(2) -0.016(2) -0.014(2)
C10 0.050(3) 0.046(3) 0.048(3) 0.006(2) -0.018(2) -0.020(3)
C3 0.047(3) 0.048(3) 0.053(4) -0.012(3) -0.022(3) -0.005(3)
N4 0.048(2) 0.051(3) 0.045(3) -0.002(2) -0.024(2) -0.010(2)
C6 0.044(3) 0.039(3) 0.043(3) -0.001(2) -0.015(2) -0.014(2)
C23 0.060(3) 0.058(4) 0.061(4) -0.020(3) -0.023(3) -0.008(3)
C9 0.045(3) 0.034(3) 0.043(3) -0.002(2) -0.017(2) -0.012(2)
C18 0.049(3) 0.028(2) 0.041(3) -0.007(2) -0.024(2) 0.004(2)
C11 0.048(3) 0.046(3) 0.051(3) -0.004(2) -0.016(2) -0.010(3)
C8 0.042(3) 0.032(2) 0.045(3) -0.002(2) -0.015(2) -0.010(2)
C19 0.057(3) 0.049(3) 0.047(3) -0.010(2) -0.007(3) -0.014(3)
C4 0.089(5) 0.059(4) 0.066(5) -0.020(3) -0.011(4) 0.006(3)
C7 0.037(2) 0.039(3) 0.037(3) -0.006(2) -0.014(2) -0.009(2)
C14 0.073(4) 0.043(3) 0.066(4) 0.010(3) -0.031(3) -0.017(3)
C17 0.074(4) 0.062(4) 0.091(5) 0.013(3) -0.047(4) -0.035(3)
C5 0.044(3) 0.045(3) 0.041(3) -0.009(2) -0.010(2) -0.012(2)
C2 0.075(4) 0.093(5) 0.079(5) 0.013(4) 0.001(4) -0.039(4)
C21 0.075(4) 0.064(4) 0.041(4) -0.010(3) -0.013(3) 0.011(3)
C20 0.068(4) 0.060(4) 0.059(4) -0.009(3) 0.002(3) -0.013(3)
C1 0.042(3) 0.049(3) 0.069(4) -0.009(3) -0.005(3) -0.018(3)
C15 0.063(4) 0.048(4) 0.095(5) -0.012(3) -0.025(4) -0.003(3)
C12 0.060(3) 0.067(4) 0.071(4) -0.019(3) -0.026(3) -0.019(3)
C22 0.084(5) 0.067(4) 0.063(5) -0.024(3) -0.031(4) 0.001(4)
C16 0.159(8) 0.057(5) 0.108(7) 0.002(4) -0.027(6) -0.022(5)
C13 0.150(8) 0.084(6) 0.281(14) -0.064(7) -0.160(9) 0.004(5)

loop_
_atom_type_symbol
_atom_type_description
_atom_type_scat_dispersion_real
_atom_type_scat_dispersion_imag
_atom_type_scat_source
Mn Mn 0.3368 0.7283 'International Tables Vol C Tables 4.2.6.8 and 6.1.1.4'
O O 0.0106 0.0060 'International Tables Vol C Tables 4.2.6.8 and 6.1.1.4'
N N 0.0061 0.0033 'International Tables Vol C Tables 4.2.6.8 and 6.1.1.4'
H H 0.0000 0.0000 'International Tables Vol C Tables 4.2.6.8 and 6.1.1.4'
C C 0.0033 0.0016 'International Tables Vol C Tables 4.2.6.8 and 6.1.1.4'

loop_
_geom_angle_atom_site_label_1
_geom_angle_atom_site_label_2
_geom_angle_atom_site_label_3
_geom_angle
O3 Mn1 N1 111.64(15)
O3 Mn1 N3 127.79(16)
N1 Mn1 N3 86.14(15)
O3 Mn1 O1 97.76(15)
N1 Mn1 O1 95.28(15)
N3 Mn1 O1 130.29(14)
O3 Mn1 O2 103.11(15)
N1 Mn1 O2 138.76(15)
N3 Mn1 O2 89.81(14)
O1 Mn1 O2 57.68(14)
O3 Mn1 C1 103.34(16)
N1 Mn1 C1 117.65(17)
N3 Mn1 C1 110.75(16)
O1 Mn1 C1 28.58(15)
O2 Mn1 C1 29.17(14)
C1 O2 Mn1 87.2(3)
C3 O3 Mn1 115.1(3)
C11 N1 C9 105.8(4)
C11 N1 Mn1 127.3(3)
C9 N1 Mn1 126.7(3)
C5 N3 C7 106.4(4)
C5 N3 Mn1 127.2(3)
C7 N3 Mn1 125.8(3)
C1 O1 Mn1 94.8(4)
C11 N2 C10 108.9(4)
C9 C10 N2 106.3(4)
C9 C10 C17 131.9(5)
N2 C10 C17 121.6(5)
O4 C3 O3 121.9(5)
O4 C3 C4 120.1(6)
O3 C3 C4 117.9(5)
C5 N4 C6 108.8(4)
C7 C6 N4 105.7(4)
C7 C6 C14 132.3(5)
N4 C6 C14 122.0(4)
C22 C23 C18 122.0(6)
C10 C9 N1 109.2(4)
C10 C9 C8 128.7(4)
N1 C9 C8 122.0(4)
C19 C18 C23 117.5(5)
C19 C18 C8 123.0(4)
C23 C18 C8 119.5(5)
N2 C11 N1 109.8(4)
N2 C11 C15 123.4(5)
N1 C11 C15 126.8(5)
C7 C8 C9 114.0(4)
C7 C8 C18 113.3(4)
C9 C8 C18 110.2(4)
C18 C19 C20 120.8(5)
C6 C7 N3 109.2(4)
C6 C7 C8 127.8(4)
N3 C7 C8 122.9(4)
N3 C5 N4 109.9(4)
N3 C5 C12 124.2(5)
N4 C5 C12 125.9(5)
C22 C21 C20 119.1(6)
C21 C20 C19 120.8(6)
O1 C1 O2 120.1(5)
O1 C1 C2 119.5(6)
O2 C1 C2 120.4(5)
O1 C1 Mn1 56.6(3)
O2 C1 Mn1 63.7(3)
C2 C1 Mn1 172.2(4)
C16 C15 C11 113.1(6)
C13 C12 C5 116.3(5)
C21 C22 C23 119.8(6)

loop_
_geom_bond_atom_site_label_1
_geom_bond_atom_site_label_2
_geom_bond_distance
Mn1 O3 2.060(4)
Mn1 N1 2.158(4)
Mn1 N3 2.164(4)
Mn1 O1 2.178(4)
Mn1 O2 2.333(4)
Mn1 C1 2.600(6)
O2 C1 1.269(6)
O3 C3 1.266(6)
N1 C11 1.344(6)
N1 C9 1.385(6)
O4 C3 1.243(6)
N3 C5 1.330(6)
N3 C7 1.386(6)
O1 C1 1.248(6)
N2 C11 1.339(6)
N2 C10 1.360(6)
C10 C9 1.356(7)
C10 C17 1.499(7)
C3 C4 1.497(7)
N4 C5 1.334(6)
N4 C6 1.378(6)
C6 C7 1.352(6)
C6 C14 1.489(7)
C23 C22 1.378(8)
C23 C18 1.384(7)
C9 C8 1.522(6)
C18 C19 1.374(7)
C18 C8 1.541(7)
C11 C15 1.480(7)
C8 C7 1.508(6)
C19 C20 1.384(8)
C5 C12 1.499(7)
C2 C1 1.495(8)
C21 C22 1.369(9)
C21 C20 1.374(9)
C15 C16 1.479(9)
C12 C13 1.442(8)
